data_1566135
loop_
_publ_author_name
'Quy, Alex S.'
'Li, Xingjian'
'Male, Louise'
'Stankovic, Tatjana'
'Agathanggelou, Angelo'
'Fossey, John S.'

_publ_section_title
;
 Aniline-containing derivatives of parthenolide: Synthesis and
 anti-chronic lymphocytic leukaemia activity
;
_journal_issue 48
_journal_name_full Tetrahedron
_journal_page_first 131631
_journal_paper_doi 10.1016/j.tet.2020.131631
_journal_volume 76
_journal_year 2020
_chemical_absolute_configuration ad
_chemical_formula_moiety 'C16 H24 O4, 0.5(H2 O)'
_chemical_formula_sum 'C16 H25 O4.5'
_chemical_formula_weight 289.36
_space_group_crystal_system monoclinic
_space_group_IT_number 4
_space_group_name_Hall 'P 2yb'
_space_group_name_H-M_alt 'P 1 21 1'
_atom_sites_solution_hydrogens mixed
_cell_angle_alpha 90
_cell_angle_beta 105.0673(13)
_cell_angle_gamma 90
_cell_formula_units_Z 4
_cell_length_a 6.42575(9)
_cell_length_b 25.7445(3)
_cell_length_c 9.53536(12)
_cell_measurement_reflns_used 14767
_cell_measurement_temperature 99.9(5)
_cell_measurement_theta_max 74.1350
_cell_measurement_theta_min 3.4240
_cell_volume 1523.18(3)
_computing_cell_refinement
;
CrysAlisPro, Agilent Technologies,
Version 1.171.37.35 (release 13-08-2014 CrysAlis171 .NET)
(compiled Aug 13 2014,18:06:01)
;
_computing_data_collection
;
CrysAlisPro, Agilent Technologies,
Version 1.171.37.35 (release 13-08-2014 CrysAlis171 .NET)
(compiled Aug 13 2014,18:06:01)
;
_computing_data_reduction
;
CrysAlisPro, Agilent Technologies,
Version 1.171.37.35 (release 13-08-2014 CrysAlis171 .NET)
(compiled Aug 13 2014,18:06:01)
;
_computing_molecular_graphics 'Olex2 (Dolomanov et al., 2009)'
_computing_publication_material 'Olex2 (Dolomanov et al., 2009)'
_computing_structure_refinement 'ShelXL (Sheldrick, 2015)'
_computing_structure_solution 'ShelXS (Sheldrick, 2008)'
_diffrn_ambient_environment N~2~
_diffrn_ambient_temperature 99.9(5)
_diffrn_detector 'CCD plate'
_diffrn_detector_area_resol_mean 10.3537
_diffrn_detector_type Atlas
_diffrn_measured_fraction_theta_full 1.000
_diffrn_measured_fraction_theta_max 1.000
_diffrn_measurement_details
;
#__ type_ start__ end____ width___ exp.time_
  1 omega -115.00  -20.00   1.0000    1.0000
omega____ theta____ kappa____ phi______ frames
    -      -42.6857  -38.0000 -180.0000 95

#__ type_ start__ end____ width___ exp.time_
  2 omega -117.00  -11.00   1.0000    1.0000
omega____ theta____ kappa____ phi______ frames
    -      -42.6857  -77.0000   90.0000 106

#__ type_ start__ end____ width___ exp.time_
  3 omega  -50.00   30.00   1.0000    1.0000
omega____ theta____ kappa____ phi______ frames
    -      -42.6857   38.0000  120.0000 80

#__ type_ start__ end____ width___ exp.time_
  4 omega  -50.00   30.00   1.0000    1.0000
omega____ theta____ kappa____ phi______ frames
    -      -42.6857   38.0000    0.0000 80

#__ type_ start__ end____ width___ exp.time_
  5 omega   23.00   98.00   1.0000    1.0000
omega____ theta____ kappa____ phi______ frames
    -       42.6857 -125.0000   30.0000 75

#__ type_ start__ end____ width___ exp.time_
  6 omega   23.00   98.00   1.0000    1.0000
omega____ theta____ kappa____ phi______ frames
    -       42.6857 -125.0000 -120.0000 75

#__ type_ start__ end____ width___ exp.time_
  7 omega   83.00  178.00   1.0000    3.1050
omega____ theta____ kappa____ phi______ frames
    -      106.6257   30.0000 -120.0000 95

#__ type_ start__ end____ width___ exp.time_
  8 omega   25.00  109.00   1.0000    3.1050
omega____ theta____ kappa____ phi______ frames
    -      106.6257  -94.0000   30.0000 84

#__ type_ start__ end____ width___ exp.time_
  9 omega   25.00  109.00   1.0000    3.1050
omega____ theta____ kappa____ phi______ frames
    -      106.6257  -94.0000   90.0000 84

#__ type_ start__ end____ width___ exp.time_
 10 omega   79.00  177.00   1.0000    3.1050
omega____ theta____ kappa____ phi______ frames
    -      106.6257   61.0000 -180.0000 98

#__ type_ start__ end____ width___ exp.time_
 11 omega   32.00   91.00   1.0000    3.1050
omega____ theta____ kappa____ phi______ frames
    -      106.6257  -30.0000 -180.0000 59

#__ type_ start__ end____ width___ exp.time_
 12 omega   83.00  178.00   1.0000    3.1050
omega____ theta____ kappa____ phi______ frames
    -      106.6257   30.0000    0.0000 95

#__ type_ start__ end____ width___ exp.time_
 13 omega   94.00  178.00   1.0000    3.1050
omega____ theta____ kappa____ phi______ frames
    -      106.6257  125.0000   90.0000 84

#__ type_ start__ end____ width___ exp.time_
 14 omega   83.00  178.00   1.0000    3.1050
omega____ theta____ kappa____ phi______ frames
    -      106.6257   30.0000   90.0000 95

#__ type_ start__ end____ width___ exp.time_
 15 omega   83.00  178.00   1.0000    3.1050
omega____ theta____ kappa____ phi______ frames
    -      106.6257   30.0000  -90.0000 95

#__ type_ start__ end____ width___ exp.time_
 16 omega   35.00   99.00   1.0000    3.1050
omega____ theta____ kappa____ phi______ frames
    -      106.6257  -45.0000   90.0000 64

#__ type_ start__ end____ width___ exp.time_
 17 omega   32.00   91.00   1.0000    3.1050
omega____ theta____ kappa____ phi______ frames
    -      106.6257  -30.0000   60.0000 59

#__ type_ start__ end____ width___ exp.time_
 18 omega -117.00  -11.00   1.0000    1.0000
omega____ theta____ kappa____ phi______ frames
    -      -42.6857  -77.0000    0.0000 106

#__ type_ start__ end____ width___ exp.time_
 19 omega  -50.00   30.00   1.0000    1.0000
omega____ theta____ kappa____ phi______ frames
    -      -42.6857   38.0000 -120.0000 80

#__ type_ start__ end____ width___ exp.time_
 20 omega -113.00  -16.00   1.0000    1.0000
omega____ theta____ kappa____ phi______ frames
    -      -42.6857  -57.0000  -30.0000 97

#__ type_ start__ end____ width___ exp.time_
 21 omega -117.00  -11.00   1.0000    1.0000
omega____ theta____ kappa____ phi______ frames
    -      -42.6857  -77.0000 -180.0000 106

#__ type_ start__ end____ width___ exp.time_
 22 omega -117.00  -11.00   1.0000    1.0000
omega____ theta____ kappa____ phi______ frames
    -      -42.6857  -77.0000  -60.0000 106

#__ type_ start__ end____ width___ exp.time_
 23 omega   75.00  178.00   1.0000    3.1050
omega____ theta____ kappa____ phi______ frames
    -      106.6257   77.0000  120.0000 103

#__ type_ start__ end____ width___ exp.time_
 24 omega   79.00  177.00   1.0000    3.1050
omega____ theta____ kappa____ phi______ frames
    -      106.6257   61.0000  -90.0000 98

#__ type_ start__ end____ width___ exp.time_
 25 omega   25.00  109.00   1.0000    3.1050
omega____ theta____ kappa____ phi______ frames
    -      106.6257  -94.0000 -150.0000 84

#__ type_ start__ end____ width___ exp.time_
 26 omega   79.00  177.00   1.0000    3.1050
omega____ theta____ kappa____ phi______ frames
    -      106.6257   61.0000    0.0000 98

#__ type_ start__ end____ width___ exp.time_
 27 omega   75.00  178.00   1.0000    3.1050
omega____ theta____ kappa____ phi______ frames
    -      106.6257   77.0000   60.0000 103

#__ type_ start__ end____ width___ exp.time_
 28 omega   79.00  177.00   1.0000    3.1050
omega____ theta____ kappa____ phi______ frames
    -      106.6257   61.0000   30.0000 98

#__ type_ start__ end____ width___ exp.time_
 29 omega   75.00  178.00   1.0000    3.1050
omega____ theta____ kappa____ phi______ frames
    -      106.6257   77.0000   90.0000 103

#__ type_ start__ end____ width___ exp.time_
 30 omega   75.00  178.00   1.0000    3.1050
omega____ theta____ kappa____ phi______ frames
    -      106.6257   77.0000  150.0000 103

#__ type_ start__ end____ width___ exp.time_
 31 omega   79.00  177.00   1.0000    3.1050
omega____ theta____ kappa____ phi______ frames
    -      106.6257   61.0000 -150.0000 98

#__ type_ start__ end____ width___ exp.time_
 32 omega   79.00  177.00   1.0000    3.1050
omega____ theta____ kappa____ phi______ frames
    -      106.6257   61.0000  -60.0000 98

#__ type_ start__ end____ width___ exp.time_
 33 omega   16.00   83.00   1.0000    1.0000
omega____ theta____ kappa____ phi______ frames
    -       42.6857   57.0000  -60.0000 67
;
_diffrn_measurement_device 'four-circle diffractometer'
_diffrn_measurement_device_type 'SuperNova, Dual, Cu at zero, Atlas'
_diffrn_measurement_method '\w scans'
_diffrn_orient_matrix_UB_11 -0.0210397000
_diffrn_orient_matrix_UB_12 0.0225695000
_diffrn_orient_matrix_UB_13 -0.1526933000
_diffrn_orient_matrix_UB_21 0.1464633000
_diffrn_orient_matrix_UB_22 0.0457852000
_diffrn_orient_matrix_UB_23 0.0674891000
_diffrn_orient_matrix_UB_31 0.1993427000
_diffrn_orient_matrix_UB_32 -0.0312268000
_diffrn_orient_matrix_UB_33 -0.0115091000
_diffrn_radiation_monochromator mirror
_diffrn_radiation_probe x-ray
_diffrn_radiation_type CuK\a
_diffrn_radiation_wavelength 1.54184
_diffrn_reflns_av_R_equivalents 0.0295
_diffrn_reflns_av_unetI/netI 0.0200
_diffrn_reflns_Laue_measured_fraction_full 1.000
_diffrn_reflns_Laue_measured_fraction_max 1.000
_diffrn_reflns_limit_h_max 7
_diffrn_reflns_limit_h_min -7
_diffrn_reflns_limit_k_max 31
_diffrn_reflns_limit_k_min -31
_diffrn_reflns_limit_l_max 11
_diffrn_reflns_limit_l_min -11
_diffrn_reflns_number 28047
_diffrn_reflns_point_group_measured_fraction_full 1.000
_diffrn_reflns_point_group_measured_fraction_max 1.000
_diffrn_reflns_theta_full 67.684
_diffrn_reflns_theta_max 69.138
_diffrn_reflns_theta_min 3.433
_diffrn_source 'sealed X-ray tube'
_diffrn_source_type 'SuperNova (Cu) X-ray Source'
_exptl_absorpt_coefficient_mu 0.741
_exptl_absorpt_correction_T_max 0.993
_exptl_absorpt_correction_T_min 0.967
_exptl_absorpt_correction_type gaussian
_exptl_absorpt_process_details
;
CrysAlisPro, Agilent Technologies,
Version 1.171.37.35 (release 13-08-2014 CrysAlis171 .NET)
(compiled Aug 13 2014,18:06:01)
Numerical absorption correction based on gaussian integration over
			a multifaceted crystal model
Empirical absorption correction using spherical harmonics,
 implemented in SCALE3 ABSPACK scaling algorithm.
;
_exptl_crystal_colour white
_exptl_crystal_colour_primary white
_exptl_crystal_density_diffrn 1.262
_exptl_crystal_description plate
_exptl_crystal_F_000 628
_exptl_crystal_size_max 0.255
_exptl_crystal_size_mid 0.122
_exptl_crystal_size_min 0.0433
_refine_diff_density_max 0.154
_refine_diff_density_min -0.160
_refine_diff_density_rms 0.031
_refine_ls_abs_structure_details
;
 Flack x determined using 2602 quotients [(I+)-(I-)]/[(I+)+(I-)]
 (Parsons, Flack and Wagner, Acta Cryst. B69 (2013) 249-259).
;
_refine_ls_abs_structure_Flack 0.05(4)
_refine_ls_extinction_coef .
_refine_ls_extinction_method none
_refine_ls_goodness_of_fit_ref 1.031
_refine_ls_hydrogen_treatment mixed
_refine_ls_matrix_type full
_refine_ls_number_parameters 392
_refine_ls_number_reflns 5683
_refine_ls_number_restraints 1
_refine_ls_restrained_S_all 1.031
_refine_ls_R_factor_all 0.0283
_refine_ls_R_factor_gt 0.0264
_refine_ls_shift/su_max 0.000
_refine_ls_shift/su_mean 0.000
_refine_ls_structure_factor_coef Fsqd
_refine_ls_weighting_details 'w=1/[\s^2^(Fo^2^)+(0.0300P)^2^+0.3220P] where P=(Fo^2^+2Fc^2^)/3'
_refine_ls_weighting_scheme calc
_refine_ls_wR_factor_gt 0.0622
_refine_ls_wR_factor_ref 0.0637
_reflns_Friedel_coverage 0.952
_reflns_Friedel_fraction_full 1.000
_reflns_Friedel_fraction_max 0.999
_reflns_number_gt 5469
_reflns_number_total 5683
_reflns_threshold_expression 'I > 2\s(I)'
_cod_data_source_file 7.cif
_cod_data_source_block 7
_cod_depositor_comments
;

2022-05-30
Z value and formula fixed to values more according to usual
chemical conventions.                 miguel
;
_cod_original_formula_sum 'C32 H50 O9'
_cod_original_formula_weight 578.72
_cod_original_formula_moiety '2(C16 H24 O4), H2 O'
_cod_original_formula_units_Z 2
_cod_original_cell_volume 1523.19(3)
_cod_database_code 1566135
_chemical_oxdiff_formula 'C16 H24 O4'
_shelx_space_group_comment
;
The symmetry employed for this shelxl refinement is uniquely defined
by the following loop, which should always be used as a source of
symmetry information in preference to the above space-group names.
They are only intended as comments.
;
_reflns_odcompleteness_completeness 99.96
_reflns_odcompleteness_iscentric 1
_reflns_odcompleteness_theta 66.97
_olex2_refinement_description
;
1. Fixed Uiso
 At 1.2 times of:
  All C(H) groups, All C(H,H) groups
 At 1.5 times of:
  All C(H,H,H) groups
2.a Ternary CH refined with riding coordinates:
 C4(H4), C5(H5), C6(H6), C11(H11), C104(H104), C105(H105), C106(H106),
 C111(H111)
2.b Secondary CH2 refined with riding coordinates:
 C9(H9A,H9B), C10(H10A,H10B), C15(H15A,H15B), C16(H16A,H16B), C109(H10H,H10I),
 C110(H11A,H11B), C115(H11I,H11J), C116(H11K,H11L)
2.c X=CH2 refined with riding coordinates:
 C3(H3A,H3B), C103(H10C,H10D)
2.d Idealised Me refined as rotating group:
 C8(H8A,H8B,H8C), C13(H13A,H13B,H13C), C14(H14A,H14B,H14C), C108(H10E,H10F,
 H10G), C113(H11C,H11D,H11E), C114(H11F,H11G,H11H)
;
_olex2_submission_special_instructions 'No special instructions were received'

loop_
_space_group_symop_operation_xyz
'x, y, z'
'-x, y+1/2, -z'

loop_
_atom_site_label
_atom_site_type_symbol
_atom_site_fract_x
_atom_site_fract_y
_atom_site_fract_z
_atom_site_U_iso_or_equiv
_atom_site_adp_type
_atom_site_occupancy
_atom_site_site_symmetry_order
_atom_site_calc_flag
_atom_site_refinement_flags_posn
_atom_site_refinement_flags_adp
_atom_site_refinement_flags_occupancy
_atom_site_disorder_assembly
_atom_site_disorder_group
C1 C 0.4675(3) -0.05907(8) 0.6549(2) 0.0204(4) Uani 1 1 d . . . . .
C2 C 0.4484(3) -0.08617(7) 0.5152(2) 0.0166(4) Uani 1 1 d . . . . .
C3 C 0.3349(3) -0.12944(8) 0.4804(2) 0.0205(4) Uani 1 1 d . . . . .
H3A H 0.2639 -0.1437 0.5447 0.025 Uiso 1 1 calc R . . . .
H3B H 0.3262 -0.1455 0.3917 0.025 Uiso 1 1 calc R . . . .
C4 C 0.5717(3) -0.05497(7) 0.4308(2) 0.0158(4) Uani 1 1 d . . . . .
H4 H 0.4699 -0.0321 0.3646 0.019 Uiso 1 1 calc R . . . .
C5 C 0.7197(3) -0.02101(7) 0.5491(2) 0.0163(4) Uani 1 1 d . . . . .
H5 H 0.8620 -0.0373 0.5820 0.020 Uiso 1 1 calc R . . . .
C6 C 0.7434(3) 0.03440(7) 0.4982(2) 0.0150(4) Uani 1 1 d . . . . .
H6 H 0.6004 0.0498 0.4604 0.018 Uiso 1 1 calc R . . . .
C7 C 0.8841(3) 0.07086(7) 0.6154(2) 0.0179(4) Uani 1 1 d . . . . .
C8 C 0.8350(4) 0.07358(9) 0.7630(2) 0.0249(4) Uani 1 1 d . . . . .
H8A H 0.9212 0.1003 0.8204 0.037 Uiso 1 1 calc GR . . . .
H8B H 0.8676 0.0408 0.8115 0.037 Uiso 1 1 calc GR . . . .
H8C H 0.6851 0.0814 0.7500 0.037 Uiso 1 1 calc GR . . . .
C9 C 1.1142(3) 0.05351(8) 0.6222(2) 0.0203(4) Uani 1 1 d . . . . .
H9A H 1.1548 0.0240 0.6868 0.024 Uiso 1 1 calc R . . . .
H9B H 1.2154 0.0816 0.6565 0.024 Uiso 1 1 calc R . . . .
C10 C 1.1117(3) 0.03843(9) 0.4655(2) 0.0224(4) Uani 1 1 d . . . . .
H10A H 1.1779 0.0047 0.4636 0.027 Uiso 1 1 calc R . . . .
H10B H 1.1898 0.0638 0.4239 0.027 Uiso 1 1 calc R . . . .
C11 C 0.8710(3) 0.03698(7) 0.3792(2) 0.0165(4) Uani 1 1 d . . . . .
H11 H 0.8416 0.0718 0.3370 0.020 Uiso 1 1 calc R . . . .
C12 C 0.8192(3) -0.00021(7) 0.2480(2) 0.0174(4) Uani 1 1 d . . . . .
C13 C 0.9613(3) 0.01514(8) 0.1475(2) 0.0230(4) Uani 1 1 d . . . . .
H13A H 0.9264 -0.0063 0.0623 0.034 Uiso 1 1 calc GR . . . .
H13B H 1.1102 0.0105 0.1977 0.034 Uiso 1 1 calc GR . . . .
H13C H 0.9360 0.0509 0.1197 0.034 Uiso 1 1 calc GR . . . .
C14 C 0.5096(4) -0.01345(9) 0.0397(2) 0.0258(5) Uani 1 1 d . . . . .
H14A H 0.5690 0.0031 -0.0314 0.039 Uiso 1 1 calc GR . . . .
H14B H 0.3557 -0.0097 0.0122 0.039 Uiso 1 1 calc GR . . . .
H14C H 0.5464 -0.0497 0.0452 0.039 Uiso 1 1 calc GR . . . .
C15 C 0.8590(3) -0.05830(7) 0.2856(2) 0.0209(4) Uani 1 1 d . . . . .
H15A H 0.8749 -0.0761 0.1994 0.025 Uiso 1 1 calc R . . . .
H15B H 0.9954 -0.0613 0.3586 0.025 Uiso 1 1 calc R . . . .
C16 C 0.6887(3) -0.08725(8) 0.3413(2) 0.0199(4) Uani 1 1 d . . . . .
H16A H 0.5826 -0.1014 0.2586 0.024 Uiso 1 1 calc R . . . .
H16B H 0.7578 -0.1163 0.4001 0.024 Uiso 1 1 calc R . . . .
O1 O 0.6133(2) -0.02015(5) 0.66899(14) 0.0213(3) Uani 1 1 d . . . . .
O2 O 0.3727(3) -0.06745(6) 0.74641(16) 0.0284(4) Uani 1 1 d . . . . .
O3 O 0.8470(2) 0.12209(5) 0.55032(15) 0.0200(3) Uani 1 1 d . . . . .
H3 H 0.956(5) 0.1412(12) 0.585(3) 0.035(8) Uiso 1 1 d . . . . .
O4 O 0.5957(2) 0.01028(5) 0.17834(14) 0.0189(3) Uani 1 1 d . . . . .
C101 C -0.0702(3) 0.33930(8) -0.0547(2) 0.0216(4) Uani 1 1 d . . . . .
C102 C 0.0597(3) 0.32973(8) 0.0961(2) 0.0202(4) Uani 1 1 d . . . . .
C103 C 0.0375(4) 0.35799(9) 0.2079(2) 0.0270(5) Uani 1 1 d . . . . .
H10C H -0.0624 0.3849 0.1931 0.032 Uiso 1 1 calc R . . . .
H10D H 0.1218 0.3509 0.3010 0.032 Uiso 1 1 calc R . . . .
C104 C 0.2080(3) 0.28529(7) 0.0891(2) 0.0179(4) Uani 1 1 d . . . . .
H104 H 0.1342 0.2530 0.1022 0.021 Uiso 1 1 calc R . . . .
C105 C 0.2206(3) 0.28734(7) -0.0700(2) 0.0163(4) Uani 1 1 d . . . . .
H105 H 0.3445 0.3084 -0.0770 0.020 Uiso 1 1 calc R . . . .
C106 C 0.2320(3) 0.23409(7) -0.1384(2) 0.0152(4) Uani 1 1 d . . . . .
H106 H 0.1083 0.2132 -0.1301 0.018 Uiso 1 1 calc R . . . .
C107 C 0.2391(3) 0.23569(7) -0.3007(2) 0.0181(4) Uani 1 1 d . . . . .
C108 C 0.0711(4) 0.26782(8) -0.4073(2) 0.0223(4) Uani 1 1 d . . . . .
H10E H 0.0899 0.2637 -0.5033 0.033 Uiso 1 1 calc GR . . . .
H10F H 0.0877 0.3038 -0.3799 0.033 Uiso 1 1 calc GR . . . .
H10G H -0.0705 0.2563 -0.4059 0.033 Uiso 1 1 calc GR . . . .
C109 C 0.4726(3) 0.25237(8) -0.2877(2) 0.0211(4) Uani 1 1 d . . . . .
H10H H 0.4886 0.2896 -0.2739 0.025 Uiso 1 1 calc R . . . .
H10I H 0.5166 0.2428 -0.3741 0.025 Uiso 1 1 calc R . . . .
C110 C 0.6069(3) 0.22316(8) -0.1540(2) 0.0228(4) Uani 1 1 d . . . . .
H11A H 0.7125 0.2461 -0.0934 0.027 Uiso 1 1 calc R . . . .
H11B H 0.6819 0.1941 -0.1836 0.027 Uiso 1 1 calc R . . . .
C111 C 0.4438(3) 0.20364(7) -0.0703(2) 0.0180(4) Uani 1 1 d . . . . .
H111 H 0.4123 0.1676 -0.1021 0.022 Uiso 1 1 calc R . . . .
C112 C 0.5370(3) 0.20033(8) 0.0955(2) 0.0189(4) Uani 1 1 d . . . . .
C113 C 0.7374(4) 0.16543(8) 0.1273(3) 0.0260(5) Uani 1 1 d . . . . .
H11C H 0.7821 0.1579 0.2294 0.039 Uiso 1 1 calc GR . . . .
H11D H 0.8517 0.1829 0.0987 0.039 Uiso 1 1 calc GR . . . .
H11E H 0.7037 0.1336 0.0739 0.039 Uiso 1 1 calc GR . . . .
C114 C 0.3032(4) 0.12737(8) 0.1230(2) 0.0248(4) Uani 1 1 d . . . . .
H11F H 0.2310 0.1266 0.0214 0.037 Uiso 1 1 calc GR . . . .
H11G H 0.2049 0.1169 0.1782 0.037 Uiso 1 1 calc GR . . . .
H11H H 0.4238 0.1040 0.1422 0.037 Uiso 1 1 calc GR . . . .
C115 C 0.6018(3) 0.25274(8) 0.1712(2) 0.0229(4) Uani 1 1 d . . . . .
H11I H 0.7075 0.2460 0.2624 0.027 Uiso 1 1 calc R . . . .
H11J H 0.6731 0.2729 0.1114 0.027 Uiso 1 1 calc R . . . .
C116 C 0.4235(3) 0.28652(8) 0.2036(2) 0.0231(4) Uani 1 1 d . . . . .
H11K H 0.3999 0.2754 0.2955 0.028 Uiso 1 1 calc R . . . .
H11L H 0.4738 0.3222 0.2153 0.028 Uiso 1 1 calc R . . . .
O101 O 0.0198(2) 0.31311(5) -0.14795(15) 0.0199(3) Uani 1 1 d . . . . .
O102 O -0.2316(3) 0.36464(6) -0.09771(17) 0.0306(4) Uani 1 1 d . . . . .
O103 O 0.2107(2) 0.18202(5) -0.34750(16) 0.0198(3) Uani 1 1 d . . . . .
H103 H 0.275(5) 0.1789(12) -0.408(3) 0.033(8) Uiso 1 1 d . . . . .
O104 O 0.3777(2) 0.17897(5) 0.16361(15) 0.0202(3) Uani 1 1 d . . . . .
O201 O 0.4437(3) 0.16353(7) 0.46146(18) 0.0310(4) Uani 1 1 d . . . . .
H20A H 0.420(5) 0.1711(12) 0.368(4) 0.041(8) Uiso 1 1 d . . . . .
H20B H 0.573(6) 0.1500(13) 0.493(3) 0.046(9) Uiso 1 1 d . . . . .

loop_
_atom_site_aniso_label
_atom_site_aniso_U_11
_atom_site_aniso_U_22
_atom_site_aniso_U_33
_atom_site_aniso_U_23
_atom_site_aniso_U_13
_atom_site_aniso_U_12
C1 0.0214(10) 0.0173(10) 0.0206(9) 0.0018(7) 0.0023(8) -0.0029(8)
C2 0.0152(9) 0.0153(9) 0.0178(9) 0.0027(7) 0.0015(7) 0.0022(7)
C3 0.0207(10) 0.0188(10) 0.0208(9) 0.0001(8) 0.0033(8) -0.0027(8)
C4 0.0152(9) 0.0134(9) 0.0171(9) 0.0007(7) 0.0013(7) 0.0002(7)
C5 0.0162(9) 0.0165(9) 0.0161(8) -0.0003(7) 0.0040(7) -0.0011(7)
C6 0.0138(9) 0.0137(9) 0.0174(9) 0.0002(7) 0.0035(7) 0.0011(7)
C7 0.0186(10) 0.0147(9) 0.0187(9) 0.0003(7) 0.0017(7) -0.0006(7)
C8 0.0288(12) 0.0243(10) 0.0208(10) -0.0063(8) 0.0051(8) -0.0067(9)
C9 0.0176(10) 0.0172(9) 0.0230(10) 0.0011(8) -0.0006(8) -0.0009(8)
C10 0.0159(10) 0.0245(10) 0.0258(10) -0.0003(8) 0.0038(8) -0.0017(8)
C11 0.0151(9) 0.0151(9) 0.0191(9) 0.0019(7) 0.0040(7) -0.0002(7)
C12 0.0163(10) 0.0178(9) 0.0187(9) 0.0011(7) 0.0056(8) 0.0016(7)
C13 0.0234(11) 0.0239(10) 0.0240(10) 0.0004(8) 0.0105(8) -0.0005(8)
C14 0.0271(11) 0.0307(12) 0.0174(10) -0.0039(8) 0.0019(8) -0.0030(9)
C15 0.0193(10) 0.0174(10) 0.0269(10) -0.0020(8) 0.0074(8) 0.0026(8)
C16 0.0228(10) 0.0155(9) 0.0218(9) -0.0020(7) 0.0065(8) 0.0003(8)
O1 0.0269(8) 0.0201(7) 0.0179(6) -0.0031(5) 0.0077(6) -0.0082(6)
O2 0.0375(9) 0.0287(8) 0.0226(7) -0.0029(6) 0.0142(7) -0.0124(7)
O3 0.0172(7) 0.0134(6) 0.0274(7) -0.0001(6) 0.0024(6) -0.0018(5)
O4 0.0169(7) 0.0221(7) 0.0160(6) -0.0023(5) 0.0013(5) 0.0016(5)
C101 0.0220(11) 0.0170(10) 0.0261(10) -0.0020(8) 0.0071(8) 0.0014(8)
C102 0.0176(10) 0.0182(9) 0.0247(10) -0.0010(8) 0.0054(8) 0.0005(7)
C103 0.0264(11) 0.0267(11) 0.0273(11) -0.0055(9) 0.0058(9) 0.0042(9)
C104 0.0176(10) 0.0148(9) 0.0202(9) -0.0019(7) 0.0034(8) -0.0005(7)
C105 0.0124(9) 0.0147(9) 0.0205(9) 0.0008(7) 0.0020(7) 0.0007(7)
C106 0.0125(9) 0.0136(9) 0.0193(9) -0.0003(7) 0.0038(7) -0.0010(7)
C107 0.0199(10) 0.0143(9) 0.0210(9) -0.0015(7) 0.0073(8) -0.0026(7)
C108 0.0246(11) 0.0213(10) 0.0202(9) 0.0011(8) 0.0045(8) -0.0004(8)
C109 0.0210(10) 0.0180(9) 0.0261(10) -0.0025(8) 0.0094(8) -0.0053(8)
C110 0.0154(10) 0.0226(10) 0.0319(11) -0.0006(8) 0.0089(8) -0.0011(8)
C111 0.0136(9) 0.0153(9) 0.0251(10) -0.0002(8) 0.0051(8) -0.0006(7)
C112 0.0141(9) 0.0167(9) 0.0242(10) 0.0007(8) 0.0021(8) 0.0005(7)
C113 0.0181(11) 0.0228(11) 0.0348(12) 0.0043(9) 0.0028(9) 0.0038(8)
C114 0.0246(11) 0.0201(10) 0.0280(10) 0.0018(8) 0.0039(8) -0.0048(8)
C115 0.0171(10) 0.0215(10) 0.0257(10) -0.0009(8) -0.0022(8) -0.0022(8)
C116 0.0236(11) 0.0196(10) 0.0216(10) -0.0046(8) -0.0020(8) 0.0004(8)
O101 0.0199(7) 0.0177(7) 0.0207(7) 0.0005(5) 0.0023(5) 0.0053(6)
O102 0.0252(8) 0.0304(8) 0.0328(8) -0.0017(7) 0.0018(7) 0.0124(7)
O103 0.0226(7) 0.0150(7) 0.0247(7) -0.0049(5) 0.0114(6) -0.0040(5)
O104 0.0202(7) 0.0164(7) 0.0233(7) 0.0022(5) 0.0044(6) -0.0003(6)
O201 0.0254(9) 0.0461(10) 0.0223(8) 0.0004(7) 0.0077(6) 0.0103(7)

loop_
_atom_type_symbol
_atom_type_description
_atom_type_scat_dispersion_real
_atom_type_scat_dispersion_imag
_atom_type_scat_source
C C 0.0181 0.0091 'International Tables Vol C Tables 4.2.6.8 and 6.1.1.4'
H H 0.0000 0.0000 'International Tables Vol C Tables 4.2.6.8 and 6.1.1.4'
O O 0.0492 0.0322 'International Tables Vol C Tables 4.2.6.8 and 6.1.1.4'

loop_
_exptl_crystal_face_index_h
_exptl_crystal_face_index_k
_exptl_crystal_face_index_l
_exptl_crystal_face_perp_dist
_exptl_oxdiff_crystal_face_indexfrac_h
_exptl_oxdiff_crystal_face_indexfrac_k
_exptl_oxdiff_crystal_face_indexfrac_l
_exptl_oxdiff_crystal_face_x
_exptl_oxdiff_crystal_face_y
_exptl_oxdiff_crystal_face_z
0 -17 -1 0.0661 0.0000 -17.0000 -1.0000 -0.2310 -0.8458 0.5424
0 17 1 0.0559 -0.0000 17.0000 1.0000 0.2310 0.8458 -0.5424
-4 3 2 0.1126 -4.0000 3.0002 2.0000 -0.1535 -0.3135 -0.9141
4 -2 -2 0.1173 4.0000 -2.0002 -2.0000 0.1761 0.3593 0.8828
3 -9 -2 0.1033 3.0000 -9.0001 -2.0000 0.0391 -0.1077 0.9021
0 3 -6 0.0197 0.0000 3.0001 -6.0000 0.9839 -0.2676 -0.0246
0 -3 6 0.0237 -0.0000 -3.0001 6.0000 -0.9839 0.2676 0.0246
1 -2 -6 0.0390 1.0000 -2.0000 -6.0000 0.8500 -0.3500 0.3309
0 7 -6 0.0279 0.0000 7.0001 -6.0000 1.0741 -0.0844 -0.1495
1 5 -6 0.0396 1.0000 5.0000 -6.0000 1.0080 -0.0295 0.1123
0 -11 -4 0.0498 0.0000 -10.9999 -4.0000 0.3625 -0.7736 0.3895
-4 2 -1 0.1098 -4.0000 2.0002 -1.0000 0.2820 -0.5618 -0.8483
0 -1 6 0.0264 -0.0000 -1.0001 6.0000 -0.9387 0.3591 -0.0378

loop_
_geom_angle_atom_site_label_1
_geom_angle_atom_site_label_2
_geom_angle_atom_site_label_3
_geom_angle
_geom_angle_site_symmetry_1
_geom_angle_site_symmetry_3
O1 C1 C2 109.34(17) . .
O2 C1 C2 128.82(18) . .
O2 C1 O1 121.83(18) . .
C1 C2 C4 107.36(16) . .
C3 C2 C1 122.20(18) . .
C3 C2 C4 130.43(18) . .
C2 C3 H3A 120.0 . .
C2 C3 H3B 120.0 . .
H3A C3 H3B 120.0 . .
C2 C4 H4 108.1 . .
C2 C4 C5 102.85(15) . .
C2 C4 C16 114.52(15) . .
C5 C4 H4 108.1 . .
C16 C4 H4 108.1 . .
C16 C4 C5 114.72(16) . .
C4 C5 H5 109.8 . .
C6 C5 C4 112.99(15) . .
C6 C5 H5 109.8 . .
O1 C5 C4 104.64(15) . .
O1 C5 H5 109.8 . .
O1 C5 C6 109.66(15) . .
C5 C6 H6 109.5 . .
C5 C6 C7 115.00(15) . .
C5 C6 C11 112.61(15) . .
C7 C6 H6 109.5 . .
C7 C6 C11 100.32(15) . .
C11 C6 H6 109.5 . .
C8 C7 C6 118.07(17) . .
C8 C7 C9 113.90(17) . .
C9 C7 C6 103.22(15) . .
O3 C7 C6 103.93(14) . .
O3 C7 C8 107.65(16) . .
O3 C7 C9 109.45(16) . .
C7 C8 H8A 109.5 . .
C7 C8 H8B 109.5 . .
C7 C8 H8C 109.5 . .
H8A C8 H8B 109.5 . .
H8A C8 H8C 109.5 . .
H8B C8 H8C 109.5 . .
C7 C9 H9A 110.6 . .
C7 C9 H9B 110.6 . .
C7 C9 C10 105.46(15) . .
H9A C9 H9B 108.8 . .
C10 C9 H9A 110.6 . .
C10 C9 H9B 110.6 . .
C9 C10 H10A 110.5 . .
C9 C10 H10B 110.5 . .
C9 C10 C11 106.14(16) . .
H10A C10 H10B 108.7 . .
C11 C10 H10A 110.5 . .
C11 C10 H10B 110.5 . .
C6 C11 H11 104.8 . .
C10 C11 C6 104.76(15) . .
C10 C11 H11 104.8 . .
C12 C11 C6 121.27(16) . .
C12 C11 C10 114.85(16) . .
C12 C11 H11 104.8 . .
C11 C12 C15 115.14(16) . .
C13 C12 C11 107.97(16) . .
C13 C12 C15 107.76(16) . .
O4 C12 C11 103.66(14) . .
O4 C12 C13 110.30(16) . .
O4 C12 C15 111.91(16) . .
C12 C13 H13A 109.5 . .
C12 C13 H13B 109.5 . .
C12 C13 H13C 109.5 . .
H13A C13 H13B 109.5 . .
H13A C13 H13C 109.5 . .
H13B C13 H13C 109.5 . .
H14A C14 H14B 109.5 . .
H14A C14 H14C 109.5 . .
H14B C14 H14C 109.5 . .
O4 C14 H14A 109.5 . .
O4 C14 H14B 109.5 . .
O4 C14 H14C 109.5 . .
C12 C15 H15A 107.9 . .
C12 C15 H15B 107.9 . .
H15A C15 H15B 107.2 . .
C16 C15 C12 117.59(17) . .
C16 C15 H15A 107.9 . .
C16 C15 H15B 107.9 . .
C4 C16 C15 115.53(16) . .
C4 C16 H16A 108.4 . .
C4 C16 H16B 108.4 . .
C15 C16 H16A 108.4 . .
C15 C16 H16B 108.4 . .
H16A C16 H16B 107.5 . .
C1 O1 C5 111.08(14) . .
C7 O3 H3 109(2) . .
C14 O4 C12 116.40(15) . .
O101 C101 C102 108.90(17) . .
O102 C101 C102 129.7(2) . .
O102 C101 O101 121.41(19) . .
C101 C102 C104 106.69(17) . .
C103 C102 C101 122.4(2) . .
C103 C102 C104 130.91(19) . .
C102 C103 H10C 120.0 . .
C102 C103 H10D 120.0 . .
H10C C103 H10D 120.0 . .
C102 C104 H104 107.8 . .
C102 C104 C105 102.35(15) . .
C102 C104 C116 114.88(17) . .
C105 C104 H104 107.8 . .
C116 C104 H104 107.8 . .
C116 C104 C105 115.76(17) . .
C104 C105 H105 109.7 . .
C106 C105 C104 114.21(15) . .
C106 C105 H105 109.7 . .
O101 C105 C104 104.47(15) . .
O101 C105 H105 109.7 . .
O101 C105 C106 108.81(15) . .
C105 C106 H106 109.2 . .
C105 C106 C107 114.63(16) . .
C105 C106 C111 114.01(15) . .
C107 C106 H106 109.2 . .
C111 C106 H106 109.2 . .
C111 C106 C107 100.29(15) . .
C108 C107 C106 118.55(17) . .
C108 C107 C109 114.30(17) . .
C109 C107 C106 101.95(15) . .
O103 C107 C106 104.26(15) . .
O103 C107 C108 107.62(16) . .
O103 C107 C109 109.51(16) . .
C107 C108 H10E 109.5 . .
C107 C108 H10F 109.5 . .
C107 C108 H10G 109.5 . .
H10E C108 H10F 109.5 . .
H10E C108 H10G 109.5 . .
H10F C108 H10G 109.5 . .
C107 C109 H10H 110.8 . .
C107 C109 H10I 110.8 . .
C107 C109 C110 104.89(16) . .
H10H C109 H10I 108.8 . .
C110 C109 H10H 110.8 . .
C110 C109 H10I 110.8 . .
C109 C110 H11A 110.5 . .
C109 C110 H11B 110.5 . .
C109 C110 C111 105.97(16) . .
H11A C110 H11B 108.7 . .
C111 C110 H11A 110.5 . .
C111 C110 H11B 110.5 . .
C106 C111 H111 105.0 . .
C110 C111 C106 104.81(15) . .
C110 C111 H111 105.0 . .
C112 C111 C106 121.30(16) . .
C112 C111 C110 114.23(16) . .
C112 C111 H111 105.0 . .
C113 C112 C111 108.54(17) . .
C113 C112 C115 108.08(16) . .
C115 C112 C111 114.80(16) . .
O104 C112 C111 110.39(15) . .
O104 C112 C113 109.97(16) . .
O104 C112 C115 104.97(16) . .
C112 C113 H11C 109.5 . .
C112 C113 H11D 109.5 . .
C112 C113 H11E 109.5 . .
H11C C113 H11D 109.5 . .
H11C C113 H11E 109.5 . .
H11D C113 H11E 109.5 . .
H11F C114 H11G 109.5 . .
H11F C114 H11H 109.5 . .
H11G C114 H11H 109.5 . .
O104 C114 H11F 109.5 . .
O104 C114 H11G 109.5 . .
O104 C114 H11H 109.5 . .
C112 C115 H11I 107.8 . .
C112 C115 H11J 107.8 . .
H11I C115 H11J 107.2 . .
C116 C115 C112 117.88(17) . .
C116 C115 H11I 107.8 . .
C116 C115 H11J 107.8 . .
C104 C116 C115 115.52(17) . .
C104 C116 H11K 108.4 . .
C104 C116 H11L 108.4 . .
C115 C116 H11K 108.4 . .
C115 C116 H11L 108.4 . .
H11K C116 H11L 107.5 . .
C101 O101 C105 111.09(15) . .
C107 O103 H103 106(2) . .
C114 O104 C112 117.05(16) . .
H20A O201 H20B 109(3) . .

loop_
_geom_bond_atom_site_label_1
_geom_bond_atom_site_label_2
_geom_bond_distance
_geom_bond_site_symmetry_2
C1 C2 1.480(3) .
C1 O1 1.354(2) .
C1 O2 1.206(3) .
C2 C3 1.326(3) .
C2 C4 1.501(3) .
C3 H3A 0.9300 .
C3 H3B 0.9300 .
C4 H4 0.9800 .
C4 C5 1.543(2) .
C4 C16 1.522(3) .
C5 H5 0.9800 .
C5 C6 1.527(3) .
C5 O1 1.477(2) .
C6 H6 0.9800 .
C6 C7 1.556(3) .
C6 C11 1.564(3) .
C7 C8 1.521(3) .
C7 C9 1.530(3) .
C7 O3 1.451(2) .
C8 H8A 0.9600 .
C8 H8B 0.9600 .
C8 H8C 0.9600 .
C9 H9A 0.9700 .
C9 H9B 0.9700 .
C9 C10 1.540(3) .
C10 H10A 0.9700 .
C10 H10B 0.9700 .
C10 C11 1.551(3) .
C11 H11 0.9800 .
C11 C12 1.542(3) .
C12 C13 1.537(3) .
C12 C15 1.544(3) .
C12 O4 1.443(2) .
C13 H13A 0.9600 .
C13 H13B 0.9600 .
C13 H13C 0.9600 .
C14 H14A 0.9600 .
C14 H14B 0.9600 .
C14 H14C 0.9600 .
C14 O4 1.431(2) .
C15 H15A 0.9700 .
C15 H15B 0.9700 .
C15 C16 1.529(3) .
C16 H16A 0.9700 .
C16 H16B 0.9700 .
O3 H3 0.85(3) .
C101 C102 1.483(3) .
C101 O101 1.359(2) .
C101 O102 1.203(3) .
C102 C103 1.329(3) .
C102 C104 1.502(3) .
C103 H10C 0.9300 .
C103 H10D 0.9300 .
C104 H104 0.9800 .
C104 C105 1.540(3) .
C104 C116 1.525(3) .
C105 H105 0.9800 .
C105 C106 1.528(3) .
C105 O101 1.469(2) .
C106 H106 0.9800 .
C106 C107 1.561(3) .
C106 C111 1.559(3) .
C107 C108 1.520(3) .
C107 C109 1.534(3) .
C107 O103 1.449(2) .
C108 H10E 0.9600 .
C108 H10F 0.9600 .
C108 H10G 0.9600 .
C109 H10H 0.9700 .
C109 H10I 0.9700 .
C109 C110 1.537(3) .
C110 H11A 0.9700 .
C110 H11B 0.9700 .
C110 C111 1.557(3) .
C111 H111 0.9800 .
C111 C112 1.541(3) .
C112 C113 1.534(3) .
C112 C115 1.536(3) .
C112 O104 1.455(2) .
C113 H11C 0.9600 .
C113 H11D 0.9600 .
C113 H11E 0.9600 .
C114 H11F 0.9600 .
C114 H11G 0.9600 .
C114 H11H 0.9600 .
C114 O104 1.431(2) .
C115 H11I 0.9700 .
C115 H11J 0.9700 .
C115 C116 1.533(3) .
C116 H11K 0.9700 .
C116 H11L 0.9700 .
O103 H103 0.80(3) .
O201 H20A 0.88(3) .
O201 H20B 0.88(4) .

loop_
_geom_hbond_atom_site_label_D
_geom_hbond_atom_site_label_H
_geom_hbond_atom_site_label_A
_geom_hbond_distance_DH
_geom_hbond_distance_HA
_geom_hbond_distance_DA
_geom_hbond_angle_DHA
_geom_hbond_site_symmetry_A
O3 H3 O103 0.85(3) 1.91(3) 2.759(2) 176(3) 1_656
O103 H103 O201 0.80(3) 1.89(3) 2.684(2) 172(3) 1_554
O201 H20A O104 0.88(3) 1.91(3) 2.789(2) 173(3) .
O201 H20B O3 0.88(4) 1.85(4) 2.725(2) 177(3) .

loop_
_geom_torsion_atom_site_label_1
_geom_torsion_atom_site_label_2
_geom_torsion_atom_site_label_3
_geom_torsion_atom_site_label_4
_geom_torsion
_geom_torsion_site_symmetry_1
_geom_torsion_site_symmetry_2
_geom_torsion_site_symmetry_3
_geom_torsion_site_symmetry_4
C1 C2 C4 C5 18.61(19) . . . .
C1 C2 C4 C16 143.74(17) . . . .
C2 C1 O1 C5 -5.7(2) . . . .
C2 C4 C5 C6 -140.62(16) . . . .
C2 C4 C5 O1 -21.38(18) . . . .
C2 C4 C16 C15 -165.21(16) . . . .
C3 C2 C4 C5 -162.8(2) . . . .
C3 C2 C4 C16 -37.7(3) . . . .
C4 C5 C6 C7 177.74(16) . . . .
C4 C5 C6 C11 -68.2(2) . . . .
C4 C5 O1 C1 17.5(2) . . . .
C5 C4 C16 C15 -46.6(2) . . . .
C5 C6 C7 C8 -50.2(2) . . . .
C5 C6 C7 C9 76.40(19) . . . .
C5 C6 C7 O3 -169.35(15) . . . .
C5 C6 C11 C10 -85.13(18) . . . .
C5 C6 C11 C12 46.8(2) . . . .
C6 C5 O1 C1 138.92(16) . . . .
C6 C7 C9 C10 35.10(19) . . . .
C6 C11 C12 C13 175.99(17) . . . .
C6 C11 C12 C15 -63.6(2) . . . .
C6 C11 C12 O4 59.0(2) . . . .
C7 C6 C11 C10 37.63(18) . . . .
C7 C6 C11 C12 169.57(16) . . . .
C7 C9 C10 C11 -11.1(2) . . . .
C8 C7 C9 C10 164.36(16) . . . .
C9 C10 C11 C6 -17.0(2) . . . .
C9 C10 C11 C12 -152.49(16) . . . .
C10 C11 C12 C13 -56.4(2) . . . .
C10 C11 C12 C15 64.0(2) . . . .
C10 C11 C12 O4 -173.46(16) . . . .
C11 C6 C7 C8 -171.31(17) . . . .
C11 C6 C7 C9 -44.66(17) . . . .
C11 C6 C7 O3 69.58(17) . . . .
C11 C12 C15 C16 79.0(2) . . . .
C11 C12 O4 C14 171.27(16) . . . .
C12 C15 C16 C4 -32.6(3) . . . .
C13 C12 C15 C16 -160.47(17) . . . .
C13 C12 O4 C14 55.9(2) . . . .
C15 C12 O4 C14 -64.1(2) . . . .
C16 C4 C5 C6 94.38(19) . . . .
C16 C4 C5 O1 -146.38(15) . . . .
O1 C1 C2 C3 172.41(18) . . . .
O1 C1 C2 C4 -8.9(2) . . . .
O1 C5 C6 C7 61.4(2) . . . .
O1 C5 C6 C11 175.54(14) . . . .
O2 C1 C2 C3 -8.5(3) . . . .
O2 C1 C2 C4 170.3(2) . . . .
O2 C1 O1 C5 175.08(19) . . . .
O3 C7 C9 C10 -75.10(19) . . . .
O4 C12 C15 C16 -39.0(2) . . . .
C101 C102 C104 C105 23.0(2) . . . .
C101 C102 C104 C116 149.34(18) . . . .
C102 C101 O101 C105 -3.8(2) . . . .
C102 C104 C105 C106 -143.51(16) . . . .
C102 C104 C105 O101 -24.76(18) . . . .
C102 C104 C116 C115 -161.52(18) . . . .
C103 C102 C104 C105 -156.1(2) . . . .
C103 C102 C104 C116 -29.8(3) . . . .
C104 C105 C106 C107 178.58(16) . . . .
C104 C105 C106 C111 -66.6(2) . . . .
C104 C105 O101 C101 18.4(2) . . . .
C105 C104 C116 C115 -42.5(3) . . . .
C105 C106 C107 C108 -50.6(2) . . . .
C105 C106 C107 C109 75.84(19) . . . .
C105 C106 C107 O103 -170.20(15) . . . .
C105 C106 C111 C110 -86.02(19) . . . .
C105 C106 C111 C112 45.1(2) . . . .
C106 C105 O101 C101 140.78(16) . . . .
C106 C107 C109 C110 39.14(19) . . . .
C106 C111 C112 C113 176.89(17) . . . .
C106 C111 C112 C115 -62.1(2) . . . .
C106 C111 C112 O104 56.3(2) . . . .
C107 C106 C111 C110 36.98(18) . . . .
C107 C106 C111 C112 168.10(16) . . . .
C107 C109 C110 C111 -15.8(2) . . . .
C108 C107 C109 C110 168.31(17) . . . .
C109 C110 C111 C106 -13.7(2) . . . .
C109 C110 C111 C112 -148.77(16) . . . .
C110 C111 C112 C113 -56.1(2) . . . .
C110 C111 C112 C115 64.9(2) . . . .
C110 C111 C112 O104 -176.71(16) . . . .
C111 C106 C107 C108 -173.17(16) . . . .
C111 C106 C107 C109 -46.73(18) . . . .
C111 C106 C107 O103 67.23(17) . . . .
C111 C112 C115 C116 80.5(2) . . . .
C111 C112 O104 C114 61.5(2) . . . .
C112 C115 C116 C104 -36.5(3) . . . .
C113 C112 C115 C116 -158.19(18) . . . .
C113 C112 O104 C114 -58.2(2) . . . .
C115 C112 O104 C114 -174.26(16) . . . .
C116 C104 C105 C106 90.8(2) . . . .
C116 C104 C105 O101 -150.48(16) . . . .
O101 C101 C102 C103 166.3(2) . . . .
O101 C101 C102 C104 -13.0(2) . . . .
O101 C105 C106 C107 62.3(2) . . . .
O101 C105 C106 C111 177.13(15) . . . .
O102 C101 C102 C103 -14.8(4) . . . .
O102 C101 C102 C104 165.9(2) . . . .
O102 C101 O101 C105 177.20(19) . . . .
O103 C107 C109 C110 -70.86(19) . . . .
O104 C112 C115 C116 -40.9(2) . . . .
